data_4028502
loop_
_publ_author_name
'Hea Jung Park'
'Ji Na Kim'
'Hyun-Ji Yoo'
'Kyung-Ryang Wee'
'Sang Ook Kang'
'Dae Won Cho'
'Ung Chan Yoon'

_publ_section_title
;
 Rational Design, Synthesis, and Characterization of Deep Blue
 Phosphorescent Ir(III) Complexes Containing
 (4'-Substituted-2'-pyridyl)-1,2,4-triazole Ancillary Ligands
;
_journal_name_full 'Journal of Organic Chemistry'
_journal_page_first 8054
_journal_page_last 8064
_journal_paper_doi 10.1021/jo4012514
_journal_volume 78
_journal_year 2013
_chemical_formula_sum 'C35 H24 Cl6 F7 Ir N6 O'
_chemical_formula_weight 1082.50
_chemical_name_systematic
; 
 ? 
;
_space_group_IT_number 2
_symmetry_cell_setting triclinic
_symmetry_space_group_name_Hall '-P 1'
_symmetry_space_group_name_H-M 'P -1'
_atom_sites_solution_hydrogens geom
_atom_sites_solution_primary direct
_atom_sites_solution_secondary difmap
_audit_creation_method SHELXL-97
_cell_angle_alpha 107.3280(10)
_cell_angle_beta 94.5960(10)
_cell_angle_gamma 102.6350(10)
_cell_formula_units_Z 4
_cell_length_a 10.65690(10)
_cell_length_b 17.5703(2)
_cell_length_c 22.4981(4)
_cell_measurement_reflns_used 9892
_cell_measurement_temperature 173(2)
_cell_measurement_theta_max 28.24
_cell_measurement_theta_min 2.51
_cell_volume 3876.06(10)
_computing_cell_refinement 'Bruker APEX2'
_computing_data_collection 'Bruker APEX2'
_computing_data_reduction 'Bruker APEX2'
_computing_molecular_graphics 'Bruker SHELXTL'
_computing_publication_material 'Bruker SHELXTL'
_computing_structure_refinement 'SHELXL-97 (Sheldrick, 2008)'
_computing_structure_solution 'SHELXS-97 (Sheldrick, 2008)'
_diffrn_ambient_temperature 173(2)
_diffrn_measured_fraction_theta_full 0.986
_diffrn_measured_fraction_theta_max 0.986
_diffrn_measurement_device_type 'Bruker APEX-II CCD'
_diffrn_measurement_method '\f and \w scans'
_diffrn_radiation_monochromator graphite
_diffrn_radiation_source 'fine-focus sealed tube'
_diffrn_radiation_type MoK\a
_diffrn_radiation_wavelength 0.71073
_diffrn_reflns_av_R_equivalents 0.0319
_diffrn_reflns_av_sigmaI/netI 0.0360
_diffrn_reflns_limit_h_max 14
_diffrn_reflns_limit_h_min -14
_diffrn_reflns_limit_k_max 23
_diffrn_reflns_limit_k_min -23
_diffrn_reflns_limit_l_max 29
_diffrn_reflns_limit_l_min -30
_diffrn_reflns_number 69348
_diffrn_reflns_theta_full 28.35
_diffrn_reflns_theta_max 28.35
_diffrn_reflns_theta_min 0.96
_exptl_absorpt_coefficient_mu 3.931
_exptl_absorpt_correction_T_max 0.3952
_exptl_absorpt_correction_T_min 0.2343
_exptl_absorpt_correction_type multi-scan
_exptl_absorpt_process_details sadabs
_exptl_crystal_colour yellow
_exptl_crystal_density_diffrn 1.855
_exptl_crystal_description block
_exptl_crystal_F_000 2104
_exptl_crystal_size_max 0.52
_exptl_crystal_size_mid 0.34
_exptl_crystal_size_min 0.29
_refine_diff_density_max 2.071
_refine_diff_density_min -1.720
_refine_diff_density_rms 0.120
_refine_ls_extinction_method none
_refine_ls_goodness_of_fit_ref 1.032
_refine_ls_hydrogen_treatment constr
_refine_ls_matrix_type full
_refine_ls_number_parameters 1037
_refine_ls_number_reflns 19098
_refine_ls_number_restraints 0
_refine_ls_restrained_S_all 1.032
_refine_ls_R_factor_all 0.0489
_refine_ls_R_factor_gt 0.0367
_refine_ls_shift/su_max 0.001
_refine_ls_shift/su_mean 0.000
_refine_ls_structure_factor_coef Fsqd
_refine_ls_weighting_details 'calc w=1/[\s^2^(Fo^2^)+(0.0440P)^2^+10.0950P] where P=(Fo^2^+2Fc^2^)/3'
_refine_ls_weighting_scheme calc
_refine_ls_wR_factor_gt 0.0901
_refine_ls_wR_factor_ref 0.0969
_reflns_number_gt 15553
_reflns_number_total 19098
_reflns_threshold_expression >2sigma(I)
_cod_data_source_file jo4012514_si_003.cif
_cod_data_source_block ir3
_cod_original_cell_volume 3876.06(9)
_cod_database_code 4028502

loop_
_symmetry_equiv_pos_as_xyz
'x, y, z'
'-x, -y, -z'

loop_
_atom_site_label
_atom_site_type_symbol
_atom_site_fract_x
_atom_site_fract_y
_atom_site_fract_z
_atom_site_U_iso_or_equiv
_atom_site_adp_type
_atom_site_occupancy
_atom_site_symmetry_multiplicity
_atom_site_calc_flag
_atom_site_refinement_flags
_atom_site_disorder_assembly
_atom_site_disorder_group
C1 C 0.0393(4) -0.0091(3) 0.1907(2) 0.0267(8) Uani 1 1 d . . .
C2 C 0.0685(4) -0.0677(3) 0.1405(2) 0.0326(10) Uani 1 1 d . . .
H2A H 0.1197 -0.0509 0.1118 0.039 Uiso 1 1 calc R . .
C3 C 0.0225(5) -0.1499(3) 0.1329(2) 0.0382(11) Uani 1 1 d . . .
C4 C -0.0550(5) -0.1791(3) 0.1715(3) 0.0410(11) Uani 1 1 d . . .
H4A H -0.0883 -0.2365 0.1641 0.049 Uiso 1 1 calc R . .
C5 C -0.0815(5) -0.1204(3) 0.2216(2) 0.0357(10) Uani 1 1 d . . .
C6 C -0.0360(4) -0.0358(3) 0.2335(2) 0.0289(9) Uani 1 1 d . . .
C7 C -0.0508(4) 0.0297(3) 0.2883(2) 0.0291(9) Uani 1 1 d . . .
C8 C -0.1152(4) 0.0203(3) 0.3382(2) 0.0347(10) Uani 1 1 d . . .
H8A H -0.1613 -0.0332 0.3368 0.042 Uiso 1 1 calc R . .
C9 C -0.1128(4) 0.0883(3) 0.3899(2) 0.0357(11) Uani 1 1 d . . .
C10 C -0.0462(5) 0.1653(3) 0.3897(2) 0.0375(11) Uani 1 1 d . . .
H10A H -0.0420 0.2129 0.4244 0.045 Uiso 1 1 calc R . .
C11 C 0.0135(4) 0.1724(3) 0.3393(2) 0.0329(10) Uani 1 1 d . . .
H11A H 0.0580 0.2258 0.3398 0.039 Uiso 1 1 calc R . .
C12 C -0.1823(5) 0.0764(4) 0.4435(2) 0.0440(13) Uani 1 1 d . . .
H12A H -0.1714 0.1299 0.4759 0.066 Uiso 1 1 calc R . .
H12B H -0.1454 0.0404 0.4617 0.066 Uiso 1 1 calc R . .
H12C H -0.2751 0.0510 0.4277 0.066 Uiso 1 1 calc R . .
C13 C -0.0713(4) 0.1082(2) 0.1604(2) 0.0245(8) Uani 1 1 d . . .
C14 C -0.1931(4) 0.1075(3) 0.1800(2) 0.0320(9) Uani 1 1 d . . .
H14A H -0.2036 0.1088 0.2218 0.038 Uiso 1 1 calc R . .
C15 C -0.2969(4) 0.1050(3) 0.1386(2) 0.0381(11) Uani 1 1 d . . .
C16 C -0.2892(5) 0.1027(3) 0.0779(2) 0.0421(12) Uani 1 1 d . . .
H16A H -0.3629 0.1005 0.0502 0.050 Uiso 1 1 calc R . .
C17 C -0.1702(5) 0.1038(3) 0.0588(2) 0.0378(11) Uani 1 1 d . . .
C18 C -0.0605(4) 0.1066(3) 0.0974(2) 0.0280(9) Uani 1 1 d . . .
C19 C 0.0702(4) 0.1083(3) 0.0798(2) 0.0266(8) Uani 1 1 d . . .
C20 C 0.1073(4) 0.1087(3) 0.0222(2) 0.0338(10) Uani 1 1 d . . .
H20A H 0.0447 0.1076 -0.0107 0.041 Uiso 1 1 calc R . .
C21 C 0.2350(4) 0.1105(3) 0.0118(2) 0.0350(10) Uani 1 1 d . . .
C22 C 0.3220(5) 0.1120(3) 0.0615(2) 0.0390(11) Uani 1 1 d . . .
H22A H 0.4100 0.1130 0.0566 0.047 Uiso 1 1 calc R . .
C23 C 0.2819(4) 0.1119(3) 0.1177(2) 0.0333(10) Uani 1 1 d . . .
H23A H 0.3436 0.1127 0.1509 0.040 Uiso 1 1 calc R . .
C24 C 0.2756(5) 0.1136(4) -0.0498(2) 0.0462(13) Uani 1 1 d . . .
H24A H 0.3681 0.1146 -0.0485 0.069 Uiso 1 1 calc R . .
H24B H 0.2614 0.1634 -0.0574 0.069 Uiso 1 1 calc R . .
H24C H 0.2240 0.0648 -0.0839 0.069 Uiso 1 1 calc R . .
C25 C 0.4626(4) 0.1475(3) 0.3128(2) 0.0289(9) Uani 1 1 d . A .
C26 C 0.3479(4) 0.2145(3) 0.28609(19) 0.0255(8) Uani 1 1 d . A .
C27 C 0.5728(5) 0.1254(3) 0.3427(2) 0.0385(11) Uani 1 1 d . . .
C28 C 0.0992(4) 0.3005(3) 0.2346(2) 0.0334(10) Uani 1 1 d . . .
H28A H 0.0143 0.2800 0.2107 0.040 Uiso 1 1 calc R . .
C29 C 0.1493(5) 0.3841(3) 0.2592(2) 0.0381(11) Uani 1 1 d . . .
H29A H 0.0997 0.4204 0.2524 0.046 Uiso 1 1 calc R . .
C30 C 0.2733(5) 0.4151(3) 0.2941(2) 0.0360(10) Uani 1 1 d . . .
C31 C 0.3440(4) 0.3604(3) 0.3026(2) 0.0306(9) Uani 1 1 d . . .
H31A H 0.4298 0.3798 0.3256 0.037 Uiso 1 1 calc R . .
C32 C 0.2862(4) 0.2772(3) 0.2770(2) 0.0275(9) Uani 1 1 d . . .
C33 C 0.4449(6) 0.5309(3) 0.3549(3) 0.0608(17) Uani 1 1 d . . .
H33A H 0.4649 0.5912 0.3697 0.091 Uiso 1 1 calc R . .
H33B H 0.5089 0.5129 0.3287 0.091 Uiso 1 1 calc R . .
H33C H 0.4482 0.5111 0.3912 0.091 Uiso 1 1 calc R . .
C34 C 0.8275(5) 0.4987(3) 0.2970(2) 0.0328(10) Uani 1 1 d . . .
C35 C 0.7212(5) 0.4479(3) 0.2524(2) 0.0400(11) Uani 1 1 d . . .
H35A H 0.6743 0.4701 0.2269 0.048 Uiso 1 1 calc R . .
C36 C 0.6839(6) 0.3647(3) 0.2453(3) 0.0485(13) Uani 1 1 d . . .
C37 C 0.7463(6) 0.3291(3) 0.2807(3) 0.0499(14) Uani 1 1 d . . .
H37A H 0.7188 0.2718 0.2750 0.060 Uiso 1 1 calc R . .
C38 C 0.8505(6) 0.3798(3) 0.3248(3) 0.0462(13) Uani 1 1 d . . .
C39 C 0.8944(5) 0.4634(3) 0.3348(2) 0.0354(10) Uani 1 1 d . . .
C40 C 1.0032(5) 0.5204(3) 0.3813(2) 0.0346(10) Uani 1 1 d . . .
C41 C 1.0787(5) 0.5041(4) 0.4273(3) 0.0449(12) Uani 1 1 d . . .
H41A H 1.0625 0.4494 0.4286 0.054 Uiso 1 1 calc R . .
C42 C 1.1764(5) 0.5647(4) 0.4709(3) 0.0440(13) Uani 1 1 d . . .
C43 C 1.1980(5) 0.6428(4) 0.4665(2) 0.0450(12) Uani 1 1 d . . .
H43A H 1.2644 0.6865 0.4953 0.054 Uiso 1 1 calc R . .
C44 C 1.1237(5) 0.6578(3) 0.4206(2) 0.0383(11) Uani 1 1 d . . .
H44A H 1.1415 0.7120 0.4180 0.046 Uiso 1 1 calc R . .
C45 C 1.2561(6) 0.5449(5) 0.5202(3) 0.0622(17) Uani 1 1 d . . .
H45A H 1.3203 0.5951 0.5468 0.093 Uiso 1 1 calc R . .
H45B H 1.3010 0.5036 0.4995 0.093 Uiso 1 1 calc R . .
H45C H 1.1985 0.5231 0.5464 0.093 Uiso 1 1 calc R . .
C46 C 0.9988(5) 0.5965(3) 0.2427(2) 0.0307(9) Uani 1 1 d . . .
C47 C 1.1219(5) 0.5819(3) 0.2430(2) 0.0352(10) Uani 1 1 d . . .
H47A H 1.1665 0.5784 0.2800 0.042 Uiso 1 1 calc R . .
C48 C 1.1785(5) 0.5725(3) 0.1894(3) 0.0467(13) Uani 1 1 d . . .
C49 C 1.1208(6) 0.5753(4) 0.1339(3) 0.0553(15) Uani 1 1 d . . .
H49A H 1.1624 0.5680 0.0976 0.066 Uiso 1 1 calc R . .
C50 C 0.9980(6) 0.5895(4) 0.1340(2) 0.0484(13) Uani 1 1 d . . .
C51 C 0.9344(5) 0.6001(3) 0.1857(2) 0.0340(10) Uani 1 1 d . . .
C52 C 0.8072(5) 0.6191(3) 0.1898(2) 0.0332(10) Uani 1 1 d . . .
C53 C 0.7257(5) 0.6274(3) 0.1422(2) 0.0397(11) Uani 1 1 d . . .
H53A H 0.7473 0.6153 0.1008 0.048 Uiso 1 1 calc R . .
C54 C 0.6133(5) 0.6530(3) 0.1540(2) 0.0422(12) Uani 1 1 d . . .
C55 C 0.5835(5) 0.6674(3) 0.2142(2) 0.0421(12) Uani 1 1 d . . .
H55A H 0.5076 0.6853 0.2242 0.051 Uiso 1 1 calc R . .
C56 C 0.6643(5) 0.6558(3) 0.2594(2) 0.0375(11) Uani 1 1 d . . .
H56A H 0.6409 0.6642 0.3003 0.045 Uiso 1 1 calc R . .
C57 C 0.5279(7) 0.6673(4) 0.1035(3) 0.0612(16) Uani 1 1 d . . .
H57A H 0.4535 0.6849 0.1208 0.092 Uiso 1 1 calc R . .
H57B H 0.4964 0.6160 0.0679 0.092 Uiso 1 1 calc R . .
H57C H 0.5784 0.7102 0.0891 0.092 Uiso 1 1 calc R . .
C58 C 0.7132(4) 0.6952(3) 0.4717(2) 0.0331(10) Uani 1 1 d . . .
C59 C 0.8381(4) 0.7457(3) 0.42041(19) 0.0281(9) Uani 1 1 d . . .
C60 C 0.6348(5) 0.6884(3) 0.5223(3) 0.0451(12) Uani 1 1 d . . .
C61 C 1.0730(4) 0.7951(3) 0.3228(2) 0.0320(9) Uani 1 1 d . . .
H61A H 1.1053 0.7654 0.2874 0.038 Uiso 1 1 calc R . .
C62 C 1.1240(4) 0.8793(3) 0.3472(2) 0.0315(9) Uani 1 1 d . . .
H62A H 1.1901 0.9065 0.3291 0.038 Uiso 1 1 calc R . .
C63 C 1.0769(4) 0.9233(3) 0.3985(2) 0.0275(9) Uani 1 1 d . . .
C64 C 0.9771(4) 0.8813(3) 0.4223(2) 0.0281(9) Uani 1 1 d . . .
H64A H 0.9401 0.9104 0.4562 0.034 Uiso 1 1 calc R . .
C65 C 0.9331(4) 0.7969(3) 0.39581(19) 0.0263(8) Uani 1 1 d . . .
C66 C 1.2230(5) 1.0509(3) 0.4061(2) 0.0396(11) Uani 1 1 d . . .
H66A H 1.2454 1.1091 0.4323 0.059 Uiso 1 1 calc R . .
H66B H 1.1935 1.0461 0.3624 0.059 Uiso 1 1 calc R . .
H66C H 1.2998 1.0291 0.4078 0.059 Uiso 1 1 calc R . .
C67S C 0.4243(6) 0.9088(4) 0.1907(3) 0.0541(15) Uani 1 1 d . . .
H67A H 0.4109 0.9617 0.2185 0.065 Uiso 1 1 calc R . .
C68S C 0.7929(12) 0.3150(9) 0.0404(8) 0.159(6) Uani 1 1 d . . .
H68A H 0.8254 0.2733 0.0089 0.191 Uiso 1 1 calc R . .
C69S C 0.5206(8) 0.8246(5) 0.4073(4) 0.080(2) Uani 1 1 d . . .
H69A H 0.5786 0.8056 0.4338 0.096 Uiso 1 1 calc R . .
C70S C 0.2796(13) 0.3865(6) 0.0823(5) 0.137(5) Uani 1 1 d . . .
H70A H 0.2294 0.4214 0.1090 0.165 Uiso 1 1 calc R . .
Cl1 Cl 0.38390(17) 0.90167(15) 0.11190(8) 0.0793(6) Uani 1 1 d . . .
Cl2 Cl 0.59009(16) 0.90978(13) 0.20548(9) 0.0732(5) Uani 1 1 d . . .
Cl3 Cl 0.3251(2) 0.82717(14) 0.20721(11) 0.0883(6) Uani 1 1 d . . .
Cl4 Cl 0.8158(5) 0.4028(3) 0.0214(2) 0.247(3) Uani 1 1 d . . .
Cl5 Cl 0.8854(4) 0.3399(2) 0.11541(15) 0.1481(12) Uani 1 1 d . . .
Cl6 Cl 0.6330(4) 0.2764(2) 0.0407(2) 0.1795(17) Uani 1 1 d . . .
Cl7 Cl 0.4496(4) 0.8937(3) 0.45574(13) 0.1688(17) Uani 1 1 d . . .
Cl8 Cl 0.3954(3) 0.73747(14) 0.35749(18) 0.1330(12) Uani 1 1 d . . .
Cl9 Cl 0.6069(3) 0.86265(17) 0.35794(13) 0.1257(10) Uani 1 1 d . . .
Cl10 Cl 0.1737(4) 0.3214(2) 0.01777(15) 0.1616(15) Uani 1 1 d . . .
Cl11 Cl 0.3359(4) 0.3346(3) 0.12552(16) 0.1683(15) Uani 1 1 d . . .
Cl12 Cl 0.4021(7) 0.4510(2) 0.0652(3) 0.319(5) Uani 1 1 d . . .
F1 F -0.1573(3) -0.14871(18) 0.26033(14) 0.0468(7) Uani 1 1 d . . .
F2 F 0.0519(3) -0.20676(18) 0.08387(15) 0.0547(8) Uani 1 1 d . . .
F3 F -0.4130(3) 0.1054(2) 0.15955(16) 0.0568(9) Uani 1 1 d . . .
F4 F -0.1637(3) 0.1029(2) -0.00144(13) 0.0541(9) Uani 1 1 d . . .
F5 F 0.5413(10) 0.0517(7) 0.3482(7) 0.077(4) Uani 0.68(3) 1 d P A 1
F6 F 0.6257(13) 0.1765(7) 0.3981(5) 0.073(4) Uani 0.68(3) 1 d P A 1
F7 F 0.6677(11) 0.1244(10) 0.3087(4) 0.075(4) Uani 0.68(3) 1 d P A 1
F5A F 0.6839(18) 0.169(3) 0.343(3) 0.152(19) Uani 0.32(3) 1 d P A 2
F6A F 0.571(4) 0.0514(16) 0.323(2) 0.141(18) Uani 0.32(3) 1 d P A 2
F7A F 0.563(4) 0.140(3) 0.4027(10) 0.120(13) Uani 0.32(3) 1 d P A 2
F8 F 0.5793(4) 0.3164(2) 0.20217(18) 0.0685(10) Uani 1 1 d . . .
F9 F 0.9126(4) 0.3437(2) 0.3598(2) 0.0684(10) Uani 1 1 d . . .
F10 F 1.2994(3) 0.5583(2) 0.19113(17) 0.0652(10) Uani 1 1 d . . .
F11 F 0.9411(4) 0.5944(3) 0.07963(15) 0.0719(11) Uani 1 1 d . . .
F12 F 0.5452(5) 0.7289(3) 0.5252(2) 0.1052(18) Uani 1 1 d . . .
F13 F 0.5739(5) 0.6125(2) 0.5155(2) 0.0923(16) Uani 1 1 d . . .
F14 F 0.7053(4) 0.7182(4) 0.57809(16) 0.1083(19) Uani 1 1 d . . .
Ir1 Ir 0.094880(14) 0.113217(10) 0.211377(7) 0.02345(5) Uani 1 1 d . . .
Ir2 Ir 0.901703(16) 0.620297(10) 0.315822(7) 0.02603(5) Uani 1 1 d . . .
N1 N 0.0119(3) 0.1067(2) 0.28884(16) 0.0274(7) Uani 1 1 d . . .
N2 N 0.1595(3) 0.1108(2) 0.12798(16) 0.0258(7) Uani 1 1 d . . .
N3 N 0.1644(3) 0.2460(2) 0.24282(17) 0.0267(7) Uani 1 1 d . . .
N4 N 0.2815(3) 0.1354(2) 0.26217(16) 0.0264(7) Uani 1 1 d . A .
N5 N 0.3564(3) 0.0899(2) 0.27951(17) 0.0284(8) Uani 1 1 d . . .
N6 N 0.4646(3) 0.2259(2) 0.31899(17) 0.0295(8) Uani 1 1 d . . .
N7 N 1.0274(4) 0.5991(2) 0.37947(17) 0.0305(8) Uani 1 1 d . . .
N8 N 0.7749(4) 0.6330(2) 0.24878(17) 0.0298(8) Uani 1 1 d . . .
N9 N 0.9809(3) 0.7526(2) 0.34600(16) 0.0263(7) Uani 1 1 d . . .
N10 N 0.8063(3) 0.6644(2) 0.39254(16) 0.0268(7) Uani 1 1 d . . .
N11 N 0.7244(4) 0.6296(2) 0.42615(17) 0.0314(8) Uani 1 1 d . . .
N12 N 0.7806(4) 0.7698(2) 0.47126(18) 0.0339(8) Uani 1 1 d . . .
O1 O 0.3172(4) 0.4979(2) 0.31847(19) 0.0483(9) Uani 1 1 d . . .
O2 O 1.1202(3) 1.00460(18) 0.42914(15) 0.0332(7) Uani 1 1 d . . .

loop_
_atom_site_aniso_label
_atom_site_aniso_U_11
_atom_site_aniso_U_22
_atom_site_aniso_U_33
_atom_site_aniso_U_23
_atom_site_aniso_U_13
_atom_site_aniso_U_12
C1 0.0232(19) 0.029(2) 0.029(2) 0.0120(17) 0.0003(16) 0.0068(16)
C2 0.031(2) 0.036(2) 0.032(2) 0.0113(19) 0.0030(18) 0.0098(19)
C3 0.042(3) 0.033(2) 0.038(3) 0.008(2) 0.001(2) 0.014(2)
C4 0.044(3) 0.028(2) 0.050(3) 0.016(2) 0.001(2) 0.005(2)
C5 0.036(2) 0.037(2) 0.039(3) 0.022(2) 0.001(2) 0.006(2)
C6 0.025(2) 0.033(2) 0.031(2) 0.0139(18) 0.0020(17) 0.0074(17)
C7 0.0215(19) 0.039(2) 0.030(2) 0.0173(19) -0.0018(17) 0.0084(18)
C8 0.027(2) 0.048(3) 0.038(2) 0.025(2) 0.0054(19) 0.010(2)
C9 0.028(2) 0.059(3) 0.027(2) 0.020(2) 0.0022(18) 0.018(2)
C10 0.033(2) 0.051(3) 0.029(2) 0.010(2) 0.0046(19) 0.018(2)
C11 0.031(2) 0.036(2) 0.030(2) 0.0085(19) 0.0025(18) 0.0096(19)
C12 0.041(3) 0.074(4) 0.030(2) 0.026(3) 0.009(2) 0.026(3)
C13 0.0216(19) 0.025(2) 0.029(2) 0.0100(17) 0.0027(16) 0.0090(16)
C14 0.026(2) 0.040(2) 0.031(2) 0.0127(19) 0.0052(18) 0.0088(19)
C15 0.020(2) 0.051(3) 0.046(3) 0.015(2) 0.0061(19) 0.014(2)
C16 0.025(2) 0.064(3) 0.042(3) 0.022(3) 0.000(2) 0.016(2)
C17 0.033(2) 0.052(3) 0.035(2) 0.021(2) 0.004(2) 0.015(2)
C18 0.023(2) 0.032(2) 0.031(2) 0.0146(18) -0.0007(17) 0.0071(17)
C19 0.0211(19) 0.030(2) 0.033(2) 0.0140(18) 0.0050(17) 0.0087(16)
C20 0.032(2) 0.042(3) 0.033(2) 0.019(2) 0.0048(19) 0.011(2)
C21 0.030(2) 0.044(3) 0.037(2) 0.019(2) 0.0084(19) 0.011(2)
C22 0.025(2) 0.058(3) 0.043(3) 0.024(2) 0.012(2) 0.015(2)
C23 0.021(2) 0.049(3) 0.036(2) 0.020(2) 0.0055(18) 0.0131(19)
C24 0.037(3) 0.066(4) 0.043(3) 0.027(3) 0.012(2) 0.013(3)
C25 0.022(2) 0.039(2) 0.027(2) 0.0124(18) 0.0009(17) 0.0094(18)
C26 0.0215(19) 0.033(2) 0.025(2) 0.0131(17) 0.0048(16) 0.0089(17)
C27 0.034(3) 0.048(3) 0.036(3) 0.016(2) -0.002(2) 0.017(2)
C28 0.022(2) 0.035(2) 0.044(3) 0.016(2) -0.0029(19) 0.0070(18)
C29 0.033(2) 0.033(2) 0.051(3) 0.016(2) 0.002(2) 0.012(2)
C30 0.034(2) 0.032(2) 0.040(3) 0.011(2) 0.003(2) 0.0063(19)
C31 0.025(2) 0.032(2) 0.033(2) 0.0114(19) -0.0004(18) 0.0051(18)
C32 0.0231(19) 0.033(2) 0.028(2) 0.0125(18) 0.0042(16) 0.0072(17)
C33 0.048(3) 0.033(3) 0.082(5) 0.005(3) -0.017(3) 0.001(2)
C34 0.036(2) 0.029(2) 0.036(2) 0.0114(19) 0.013(2) 0.0097(19)
C35 0.043(3) 0.031(2) 0.043(3) 0.010(2) 0.009(2) 0.006(2)
C36 0.051(3) 0.033(3) 0.051(3) 0.005(2) 0.012(3) -0.001(2)
C37 0.051(3) 0.027(2) 0.072(4) 0.017(3) 0.019(3) 0.006(2)
C38 0.052(3) 0.037(3) 0.062(3) 0.027(3) 0.019(3) 0.018(2)
C39 0.039(3) 0.031(2) 0.043(3) 0.018(2) 0.015(2) 0.013(2)
C40 0.036(2) 0.035(2) 0.042(3) 0.020(2) 0.014(2) 0.013(2)
C41 0.040(3) 0.051(3) 0.060(3) 0.035(3) 0.015(3) 0.018(2)
C42 0.032(3) 0.068(4) 0.048(3) 0.035(3) 0.011(2) 0.021(2)
C43 0.034(3) 0.060(3) 0.041(3) 0.019(3) -0.001(2) 0.008(2)
C44 0.040(3) 0.040(3) 0.036(3) 0.017(2) 0.003(2) 0.007(2)
C45 0.046(3) 0.092(5) 0.066(4) 0.051(4) 0.007(3) 0.019(3)
C46 0.038(2) 0.024(2) 0.030(2) 0.0067(17) 0.0105(19) 0.0083(18)
C47 0.037(2) 0.031(2) 0.040(3) 0.009(2) 0.011(2) 0.013(2)
C48 0.042(3) 0.048(3) 0.054(3) 0.016(3) 0.019(3) 0.017(2)
C49 0.057(4) 0.076(4) 0.046(3) 0.023(3) 0.028(3) 0.033(3)
C50 0.062(4) 0.060(3) 0.031(3) 0.018(2) 0.015(2) 0.025(3)
C51 0.039(3) 0.032(2) 0.033(2) 0.0115(19) 0.011(2) 0.013(2)
C52 0.039(2) 0.027(2) 0.033(2) 0.0079(18) 0.007(2) 0.0078(19)
C53 0.050(3) 0.038(3) 0.031(2) 0.012(2) 0.004(2) 0.010(2)
C54 0.041(3) 0.042(3) 0.042(3) 0.014(2) -0.004(2) 0.011(2)
C55 0.036(3) 0.047(3) 0.047(3) 0.015(2) 0.004(2) 0.017(2)
C56 0.036(3) 0.041(3) 0.038(3) 0.012(2) 0.009(2) 0.014(2)
C57 0.066(4) 0.073(4) 0.051(3) 0.023(3) -0.001(3) 0.029(3)
C58 0.032(2) 0.037(2) 0.028(2) 0.0108(19) 0.0077(18) 0.0034(19)
C59 0.029(2) 0.030(2) 0.026(2) 0.0089(17) 0.0055(17) 0.0065(17)
C60 0.038(3) 0.051(3) 0.042(3) 0.015(2) 0.013(2) 0.000(2)
C61 0.036(2) 0.035(2) 0.028(2) 0.0131(19) 0.0112(19) 0.0069(19)
C62 0.033(2) 0.032(2) 0.032(2) 0.0139(19) 0.0078(19) 0.0077(19)
C63 0.028(2) 0.028(2) 0.027(2) 0.0102(17) 0.0001(17) 0.0062(17)
C64 0.030(2) 0.027(2) 0.027(2) 0.0084(17) 0.0046(17) 0.0074(17)
C65 0.030(2) 0.027(2) 0.024(2) 0.0100(17) 0.0064(17) 0.0085(17)
C66 0.038(3) 0.029(2) 0.047(3) 0.012(2) 0.010(2) -0.001(2)
C67S 0.047(3) 0.071(4) 0.051(3) 0.021(3) 0.013(3) 0.027(3)
C68S 0.126(10) 0.184(13) 0.255(17) 0.164(13) 0.075(11) 0.072(9)
C69S 0.093(6) 0.093(6) 0.079(5) 0.047(5) 0.032(4) 0.041(5)
C70S 0.183(12) 0.075(6) 0.124(9) 0.015(6) 0.069(9) -0.019(7)
Cl1 0.0552(9) 0.1366(18) 0.0564(10) 0.0408(11) 0.0081(8) 0.0320(11)
Cl2 0.0492(9) 0.1005(14) 0.0688(11) 0.0236(10) -0.0016(8) 0.0261(9)
Cl3 0.0732(12) 0.1041(15) 0.1146(17) 0.0649(14) 0.0366(12) 0.0289(11)
Cl4 0.260(5) 0.269(5) 0.195(4) 0.180(4) -0.063(4) -0.078(4)
Cl5 0.159(3) 0.188(3) 0.111(2) 0.075(2) -0.012(2) 0.048(3)
Cl6 0.130(3) 0.160(3) 0.285(5) 0.127(4) 0.029(3) 0.036(2)
Cl7 0.184(3) 0.248(4) 0.0904(18) 0.003(2) 0.032(2) 0.156(3)
Cl8 0.0954(17) 0.0709(14) 0.234(4) 0.0479(18) 0.075(2) 0.0077(12)
Cl9 0.120(2) 0.1135(19) 0.114(2) 0.0332(16) 0.0380(16) -0.0336(16)
Cl10 0.206(4) 0.168(3) 0.103(2) 0.023(2) -0.029(2) 0.081(3)
Cl11 0.206(4) 0.220(4) 0.112(2) 0.079(3) -0.002(2) 0.095(3)
Cl12 0.486(9) 0.088(2) 0.283(5) -0.041(3) 0.299(6) -0.078(4)
F1 0.0469(17) 0.0460(17) 0.0529(18) 0.0286(15) 0.0129(14) 0.0035(14)
F2 0.075(2) 0.0348(16) 0.0488(18) 0.0041(14) 0.0127(17) 0.0157(16)
F3 0.0238(14) 0.101(3) 0.058(2) 0.0324(19) 0.0127(14) 0.0283(16)
F4 0.0361(16) 0.106(3) 0.0336(15) 0.0352(17) 0.0049(13) 0.0276(17)
F5 0.050(4) 0.075(8) 0.118(10) 0.063(8) -0.026(5) 0.006(4)
F6 0.073(6) 0.080(6) 0.045(5) -0.017(4) -0.033(4) 0.047(5)
F7 0.046(5) 0.148(11) 0.064(5) 0.051(5) 0.026(4) 0.065(7)
F5A 0.023(7) 0.18(3) 0.31(5) 0.20(4) -0.033(18) -0.004(13)
F6A 0.20(3) 0.066(16) 0.12(2) -0.045(14) -0.11(2) 0.10(2)
F7A 0.11(2) 0.26(4) 0.050(10) 0.072(18) 0.009(12) 0.12(2)
F8 0.069(2) 0.0406(18) 0.071(2) 0.0053(17) -0.0068(19) -0.0121(16)
F9 0.070(2) 0.0443(19) 0.105(3) 0.045(2) 0.008(2) 0.0154(17)
F10 0.0442(19) 0.093(3) 0.067(2) 0.023(2) 0.0264(17) 0.0316(19)
F11 0.082(3) 0.118(3) 0.0384(18) 0.036(2) 0.0255(18) 0.051(2)
F12 0.108(4) 0.161(5) 0.120(4) 0.094(4) 0.087(3) 0.089(4)
F13 0.118(4) 0.058(2) 0.089(3) 0.015(2) 0.071(3) -0.011(2)
F14 0.072(3) 0.190(5) 0.0289(18) 0.026(2) 0.0096(18) -0.023(3)
Ir1 0.01893(8) 0.02804(9) 0.02546(8) 0.01133(6) 0.00214(6) 0.00700(6)
Ir2 0.02879(9) 0.02382(8) 0.02640(9) 0.00862(6) 0.00666(7) 0.00705(6)
N1 0.0247(17) 0.035(2) 0.0247(17) 0.0122(15) 0.0019(14) 0.0100(15)
N2 0.0204(16) 0.0325(19) 0.0285(18) 0.0155(15) 0.0025(14) 0.0075(14)
N3 0.0231(17) 0.0299(18) 0.0298(18) 0.0122(15) 0.0045(14) 0.0088(14)
N4 0.0211(16) 0.0334(19) 0.0283(18) 0.0143(15) 0.0021(14) 0.0091(14)
N5 0.0258(18) 0.039(2) 0.0268(18) 0.0154(16) 0.0039(14) 0.0150(16)
N6 0.0229(17) 0.040(2) 0.0273(18) 0.0118(16) 0.0018(14) 0.0105(15)
N7 0.0314(19) 0.035(2) 0.0281(18) 0.0124(16) 0.0089(15) 0.0097(16)
N8 0.0320(19) 0.0267(18) 0.0308(19) 0.0094(15) 0.0052(16) 0.0076(15)
N9 0.0290(18) 0.0254(17) 0.0264(17) 0.0094(14) 0.0058(14) 0.0087(14)
N10 0.0290(18) 0.0281(18) 0.0253(17) 0.0110(15) 0.0084(14) 0.0070(15)
N11 0.0312(19) 0.0325(19) 0.0293(19) 0.0123(16) 0.0055(16) 0.0023(16)
N12 0.036(2) 0.033(2) 0.0303(19) 0.0089(16) 0.0109(17) 0.0049(16)
O1 0.042(2) 0.0300(18) 0.066(2) 0.0111(17) -0.0082(18) 0.0059(15)
O2 0.0394(18) 0.0237(15) 0.0335(16) 0.0079(13) 0.0071(14) 0.0035(13)

loop_
_atom_type_symbol
_atom_type_description
_atom_type_scat_dispersion_real
_atom_type_scat_dispersion_imag
_atom_type_scat_source
C C 0.0033 0.0016 'International Tables Vol C Tables 4.2.6.8 and 6.1.1.4'
H H 0.0000 0.0000 'International Tables Vol C Tables 4.2.6.8 and 6.1.1.4'
N N 0.0061 0.0033 'International Tables Vol C Tables 4.2.6.8 and 6.1.1.4'
O O 0.0106 0.0060 'International Tables Vol C Tables 4.2.6.8 and 6.1.1.4'
Cl Cl 0.1484 0.1585 'International Tables Vol C Tables 4.2.6.8 and 6.1.1.4'
F F 0.0171 0.0103 'International Tables Vol C Tables 4.2.6.8 and 6.1.1.4'
Ir Ir -1.4442 7.9887 'International Tables Vol C Tables 4.2.6.8 and 6.1.1.4'

loop_
_geom_angle_atom_site_label_1
_geom_angle_atom_site_label_2
_geom_angle_atom_site_label_3
_geom_angle
C2 C1 C6 119.1(4)
C2 C1 Ir1 126.7(3)
C6 C1 Ir1 114.2(3)
C3 C2 C1 119.4(4)
C3 C2 H2A 120.3
C1 C2 H2A 120.3
F2 C3 C2 119.0(4)
F2 C3 C4 117.2(4)
C2 C3 C4 123.8(5)
C3 C4 C5 116.1(4)
C3 C4 H4A 121.9
C5 C4 H4A 121.9
F1 C5 C4 116.5(4)
F1 C5 C6 119.9(4)
C4 C5 C6 123.6(4)
C5 C6 C1 117.9(4)
C5 C6 C7 126.5(4)
C1 C6 C7 115.5(4)
N1 C7 C8 120.0(4)
N1 C7 C6 112.9(4)
C8 C7 C6 127.0(4)
C9 C8 C7 120.7(4)
C9 C8 H8A 119.7
C7 C8 H8A 119.7
C10 C9 C8 118.0(4)
C10 C9 C12 122.4(5)
C8 C9 C12 119.6(5)
C11 C10 C9 119.8(5)
C11 C10 H10A 120.1
C9 C10 H10A 120.1
N1 C11 C10 122.8(4)
N1 C11 H11A 118.6
C10 C11 H11A 118.6
C9 C12 H12A 109.5
C9 C12 H12B 109.5
H12A C12 H12B 109.5
C9 C12 H12C 109.5
H12A C12 H12C 109.5
H12B C12 H12C 109.5
C14 C13 C18 117.9(4)
C14 C13 Ir1 127.7(3)
C18 C13 Ir1 114.4(3)
C15 C14 C13 119.7(4)
C15 C14 H14A 120.1
C13 C14 H14A 120.1
F3 C15 C16 118.5(4)
F3 C15 C14 118.1(4)
C16 C15 C14 123.4(4)
C15 C16 C17 116.9(4)
C15 C16 H16A 121.5
C17 C16 H16A 121.5
F4 C17 C16 116.2(4)
F4 C17 C18 120.3(4)
C16 C17 C18 123.5(4)
C17 C18 C13 118.5(4)
C17 C18 C19 126.1(4)
C13 C18 C19 115.4(4)
N2 C19 C20 120.1(4)
N2 C19 C18 112.9(4)
C20 C19 C18 127.0(4)
C19 C20 C21 121.2(4)
C19 C20 H20A 119.4
C21 C20 H20A 119.4
C22 C21 C20 116.8(4)
C22 C21 C24 122.2(4)
C20 C21 C24 121.0(4)
C23 C22 C21 120.4(4)
C23 C22 H22A 119.8
C21 C22 H22A 119.8
N2 C23 C22 123.0(4)
N2 C23 H23A 118.5
C22 C23 H23A 118.5
C21 C24 H24A 109.5
C21 C24 H24B 109.5
H24A C24 H24B 109.5
C21 C24 H24C 109.5
H24A C24 H24C 109.5
H24B C24 H24C 109.5
N5 C25 N6 117.2(4)
N5 C25 C27 121.1(4)
N6 C25 C27 121.6(4)
N4 C26 N6 113.5(4)
N4 C26 C32 118.7(4)
N6 C26 C32 127.7(4)
F6A C27 F5A 110(2)
F6A C27 F6 126.0(14)
F5A C27 F6 67(3)
F6A C27 F5 30(3)
F5A C27 F5 128.7(15)
F6 C27 F5 107.0(8)
F6A C27 F7A 104.4(19)
F5A C27 F7A 103.9(19)
F6 C27 F7A 38.1(19)
F5 C27 F7A 77(2)
F6A C27 F7 77(3)
F5A C27 F7 41(3)
F6 C27 F7 105.3(7)
F5 C27 F7 105.2(8)
F7A C27 F7 136.3(14)
F6A C27 C25 114.7(13)
F5A C27 C25 114.8(10)
F6 C27 C25 114.0(5)
F5 C27 C25 113.5(6)
F7A C27 C25 107.6(10)
F7 C27 C25 111.1(5)
N3 C28 C29 123.2(4)
N3 C28 H28A 118.4
C29 C28 H28A 118.4
C28 C29 C30 119.2(4)
C28 C29 H29A 120.4
C30 C29 H29A 120.4
O1 C30 C29 117.0(4)
O1 C30 C31 124.0(4)
C29 C30 C31 119.0(4)
C32 C31 C30 118.2(4)
C32 C31 H31A 120.9
C30 C31 H31A 120.9
N3 C32 C31 123.3(4)
N3 C32 C26 113.7(4)
C31 C32 C26 123.0(4)
O1 C33 H33A 109.5
O1 C33 H33B 109.5
H33A C33 H33B 109.5
O1 C33 H33C 109.5
H33A C33 H33C 109.5
H33B C33 H33C 109.5
C35 C34 C39 118.5(4)
C35 C34 Ir2 127.4(4)
C39 C34 Ir2 114.1(3)
C36 C35 C34 119.6(5)
C36 C35 H35A 120.2
C34 C35 H35A 120.2
F8 C36 C37 118.1(5)
F8 C36 C35 118.7(5)
C37 C36 C35 123.1(5)
C36 C37 C38 116.9(5)
C36 C37 H37A 121.6
C38 C37 H37A 121.6
F9 C38 C37 116.5(5)
F9 C38 C39 119.8(5)
C37 C38 C39 123.7(5)
C38 C39 C34 118.1(5)
C38 C39 C40 126.2(5)
C34 C39 C40 115.6(4)
N7 C40 C41 118.5(5)
N7 C40 C39 113.7(4)
C41 C40 C39 127.8(4)
C42 C41 C40 122.4(5)
C42 C41 H41A 118.8
C40 C41 H41A 118.8
C43 C42 C41 116.8(5)
C43 C42 C45 122.2(5)
C41 C42 C45 121.0(5)
C44 C43 C42 120.2(5)
C44 C43 H43A 119.9
C42 C43 H43A 119.9
N7 C44 C43 122.6(5)
N7 C44 H44A 118.7
C43 C44 H44A 118.7
C42 C45 H45A 109.5
C42 C45 H45B 109.5
H45A C45 H45B 109.5
C42 C45 H45C 109.5
H45A C45 H45C 109.5
H45B C45 H45C 109.5
C47 C46 C51 118.3(4)
C47 C46 Ir2 127.1(4)
C51 C46 Ir2 114.4(3)
C48 C47 C46 119.6(5)
C48 C47 H47A 120.2
C46 C47 H47A 120.2
F10 C48 C49 117.5(5)
F10 C48 C47 118.2(5)
C49 C48 C47 124.2(5)
C48 C49 C50 115.8(5)
C48 C49 H49A 122.1
C50 C49 H49A 122.1
F11 C50 C51 119.9(5)
F11 C50 C49 116.4(5)
C51 C50 C49 123.7(5)
C50 C51 C46 118.3(5)
C50 C51 C52 126.4(5)
C46 C51 C52 115.2(4)
N8 C52 C53 120.1(4)
N8 C52 C51 112.8(4)
C53 C52 C51 127.1(4)
C52 C53 C54 121.2(5)
C52 C53 H53A 119.4
C54 C53 H53A 119.4
C55 C54 C53 117.6(5)
C55 C54 C57 120.7(5)
C53 C54 C57 121.7(5)
C56 C55 C54 119.5(5)
C56 C55 H55A 120.3
C54 C55 H55A 120.3
N8 C56 C55 123.2(5)
N8 C56 H56A 118.4
C55 C56 H56A 118.4
C54 C57 H57A 109.5
C54 C57 H57B 109.5
H57A C57 H57B 109.5
C54 C57 H57C 109.5
H57A C57 H57C 109.5
H57B C57 H57C 109.5
N11 C58 N12 116.9(4)
N11 C58 C60 122.5(4)
N12 C58 C60 120.5(4)
N10 C59 N12 113.4(4)
N10 C59 C65 118.6(4)
N12 C59 C65 127.9(4)
F14 C60 F12 105.5(5)
F14 C60 F13 106.6(5)
F12 C60 F13 105.9(5)
F14 C60 C58 112.5(4)
F12 C60 C58 112.6(5)
F13 C60 C58 113.2(5)
N9 C61 C62 124.1(4)
N9 C61 H61A 117.9
C62 C61 H61A 117.9
C61 C62 C63 118.5(4)
C61 C62 H62A 120.8
C63 C62 H62A 120.8
O2 C63 C62 125.6(4)
O2 C63 C64 115.5(4)
C62 C63 C64 118.9(4)
C65 C64 C63 118.9(4)
C65 C64 H64A 120.6
C63 C64 H64A 120.6
N9 C65 C64 122.7(4)
N9 C65 C59 113.5(4)
C64 C65 C59 123.7(4)
O2 C66 H66A 109.5
O2 C66 H66B 109.5
H66A C66 H66B 109.5
O2 C66 H66C 109.5
H66A C66 H66C 109.5
H66B C66 H66C 109.5
Cl3 C67S Cl1 110.5(4)
Cl3 C67S Cl2 110.9(3)
Cl1 C67S Cl2 109.2(3)
Cl3 C67S H67A 108.7
Cl1 C67S H67A 108.7
Cl2 C67S H67A 108.7
Cl6 C68S Cl4 110.4(7)
Cl6 C68S Cl5 111.4(7)
Cl4 C68S Cl5 107.2(9)
Cl6 C68S H68A 109.3
Cl4 C68S H68A 109.3
Cl5 C68S H68A 109.3
Cl9 C69S Cl7 114.1(5)
Cl9 C69S Cl8 105.7(4)
Cl7 C69S Cl8 109.2(5)
Cl9 C69S H69A 109.2
Cl7 C69S H69A 109.2
Cl8 C69S H69A 109.2
Cl11 C70S Cl12 111.4(9)
Cl11 C70S Cl10 111.2(6)
Cl12 C70S Cl10 113.3(7)
Cl11 C70S H70A 106.9
Cl12 C70S H70A 106.9
Cl10 C70S H70A 106.9
C1 Ir1 C13 89.13(16)
C1 Ir1 N1 80.45(16)
C13 Ir1 N1 94.35(15)
C1 Ir1 N2 95.54(16)
C13 Ir1 N2 80.65(15)
N1 Ir1 N2 173.68(14)
C1 Ir1 N4 98.87(15)
C13 Ir1 N4 171.20(15)
N1 Ir1 N4 90.62(13)
N2 Ir1 N4 94.83(13)
C1 Ir1 N3 174.25(15)
C13 Ir1 N3 95.66(15)
N1 Ir1 N3 95.97(14)
N2 Ir1 N3 88.40(14)
N4 Ir1 N3 76.57(13)
C46 Ir2 C34 89.79(17)
C46 Ir2 N8 80.34(17)
C34 Ir2 N8 96.08(17)
C46 Ir2 N7 97.75(17)
C34 Ir2 N7 80.36(18)
N8 Ir2 N7 176.01(14)
C46 Ir2 N10 171.06(15)
C34 Ir2 N10 98.87(16)
N8 Ir2 N10 96.44(14)
N7 Ir2 N10 85.96(14)
C46 Ir2 N9 95.11(15)
C34 Ir2 N9 174.25(16)
N8 Ir2 N9 87.72(14)
N7 Ir2 N9 95.96(14)
N10 Ir2 N9 76.37(13)
C11 N1 C7 118.7(4)
C11 N1 Ir1 124.8(3)
C7 N1 Ir1 116.4(3)
C23 N2 C19 118.5(4)
C23 N2 Ir1 124.8(3)
C19 N2 Ir1 116.7(3)
C28 N3 C32 117.1(4)
C28 N3 Ir1 127.4(3)
C32 N3 Ir1 115.5(3)
C26 N4 N5 107.5(3)
C26 N4 Ir1 115.5(3)
N5 N4 Ir1 136.9(3)
C25 N5 N4 102.2(3)
C25 N6 C26 99.5(4)
C44 N7 C40 119.5(4)
C44 N7 Ir2 124.2(3)
C40 N7 Ir2 116.1(3)
C56 N8 C52 118.4(4)
C56 N8 Ir2 124.3(3)
C52 N8 Ir2 117.2(3)
C61 N9 C65 116.9(4)
C61 N9 Ir2 127.6(3)
C65 N9 Ir2 115.5(3)
C59 N10 N11 108.0(3)
C59 N10 Ir2 116.0(3)
N11 N10 Ir2 135.7(3)
C58 N11 N10 102.2(3)
C59 N12 C58 99.4(4)
C30 O1 C33 117.7(4)
C63 O2 C66 117.7(4)

loop_
_geom_bond_atom_site_label_1
_geom_bond_atom_site_label_2
_geom_bond_distance
C1 C2 1.390(6)
C1 C6 1.421(6)
C1 Ir1 1.998(4)
C2 C3 1.374(7)
C2 H2A 0.9500
C3 F2 1.360(6)
C3 C4 1.377(7)
C4 C5 1.378(7)
C4 H4A 0.9500
C5 F1 1.362(5)
C5 C6 1.394(6)
C6 C7 1.462(6)
C7 N1 1.368(6)
C7 C8 1.393(6)
C8 C9 1.392(7)
C8 H8A 0.9500
C9 C10 1.384(7)
C9 C12 1.507(6)
C10 C11 1.367(6)
C10 H10A 0.9500
C11 N1 1.353(6)
C11 H11A 0.9500
C12 H12A 0.9800
C12 H12B 0.9800
C12 H12C 0.9800
C13 C14 1.402(6)
C13 C18 1.425(6)
C13 Ir1 2.001(4)
C14 C15 1.372(6)
C14 H14A 0.9500
C15 F3 1.360(5)
C15 C16 1.364(7)
C16 C17 1.369(7)
C16 H16A 0.9500
C17 F4 1.358(5)
C17 C18 1.381(6)
C18 C19 1.474(6)
C19 N2 1.368(5)
C19 C20 1.386(6)
C20 C21 1.394(6)
C20 H20A 0.9500
C21 C22 1.386(6)
C21 C24 1.497(7)
C22 C23 1.365(6)
C22 H22A 0.9500
C23 N2 1.340(5)
C23 H23A 0.9500
C24 H24A 0.9800
C24 H24B 0.9800
C24 H24C 0.9800
C25 N5 1.333(6)
C25 N6 1.337(6)
C25 C27 1.488(6)
C26 N4 1.336(5)
C26 N6 1.338(5)
C26 C32 1.454(6)
C27 F6A 1.24(2)
C27 F5A 1.26(2)
C27 F6 1.295(9)
C27 F5 1.311(11)
C27 F7A 1.31(2)
C27 F7 1.316(9)
C28 N3 1.345(6)
C28 C29 1.369(6)
C28 H28A 0.9500
C29 C30 1.387(7)
C29 H29A 0.9500
C30 O1 1.349(6)
C30 C31 1.391(6)
C31 C32 1.376(6)
C31 H31A 0.9500
C32 N3 1.362(5)
C33 O1 1.432(6)
C33 H33A 0.9800
C33 H33B 0.9800
C33 H33C 0.9800
C34 C35 1.389(7)
C34 C39 1.425(7)
C34 Ir2 2.009(4)
C35 C36 1.385(7)
C35 H35A 0.9500
C36 F8 1.351(6)
C36 C37 1.364(8)
C37 C38 1.370(8)
C37 H37A 0.9500
C38 F9 1.362(6)
C38 C39 1.383(7)
C39 C40 1.455(7)
C40 N7 1.364(6)
C40 C41 1.393(7)
C41 C42 1.382(8)
C41 H41A 0.9500
C42 C43 1.376(8)
C42 C45 1.510(7)
C43 C44 1.372(7)
C43 H43A 0.9500
C44 N7 1.338(6)
C44 H44A 0.9500
C45 H45A 0.9800
C45 H45B 0.9800
C45 H45C 0.9800
C46 C47 1.391(6)
C46 C51 1.430(6)
C46 Ir2 2.001(4)
C47 C48 1.372(7)
C47 H47A 0.9500
C48 F10 1.365(6)
C48 C49 1.367(8)
C49 C50 1.384(8)
C49 H49A 0.9500
C50 F11 1.356(6)
C50 C51 1.379(7)
C51 C52 1.469(7)
C52 N8 1.362(6)
C52 C53 1.385(7)
C53 C54 1.387(7)
C53 H53A 0.9500
C54 C55 1.378(7)
C54 C57 1.511(7)
C55 C56 1.372(7)
C55 H55A 0.9500
C56 N8 1.342(6)
C56 H56A 0.9500
C57 H57A 0.9800
C57 H57B 0.9800
C57 H57C 0.9800
C58 N11 1.330(6)
C58 N12 1.353(6)
C58 C60 1.483(6)
C59 N10 1.330(5)
C59 N12 1.342(5)
C59 C65 1.459(6)
C60 F14 1.304(6)
C60 F12 1.306(7)
C60 F13 1.307(6)
C61 N9 1.336(5)
C61 C62 1.379(6)
C61 H61A 0.9500
C62 C63 1.384(6)
C62 H62A 0.9500
C63 O2 1.343(5)
C63 C64 1.395(6)
C64 C65 1.379(6)
C64 H64A 0.9500
C65 N9 1.366(5)
C66 O2 1.444(5)
C66 H66A 0.9800
C66 H66B 0.9800
C66 H66C 0.9800
C67S Cl3 1.740(7)
C67S Cl1 1.752(6)
C67S Cl2 1.767(6)
C67S H67A 1.0000
C68S Cl6 1.692(12)
C68S Cl4 1.694(11)
C68S Cl5 1.765(15)
C68S H68A 1.0000
C69S Cl9 1.692(8)
C69S Cl7 1.726(8)
C69S Cl8 1.796(9)
C69S H69A 1.0000
C70S Cl11 1.676(13)
C70S Cl12 1.684(10)
C70S Cl10 1.695(12)
C70S H70A 1.0000
Ir1 N1 2.038(3)
Ir1 N2 2.042(3)
Ir1 N4 2.108(3)
Ir1 N3 2.160(4)
Ir2 N8 2.039(4)
Ir2 N7 2.052(4)
Ir2 N10 2.108(3)
Ir2 N9 2.165(3)
N4 N5 1.359(5)
N10 N11 1.362(5)
